data_7019215
loop_
_publ_author_name
'Arroyo, Marta'
'Miguel, Daniel'
'Villafa\~ne, Fernando'
'Alegria, Elisabete C. B.'
'Pombeiro, Armando J. L.'

_publ_section_title
;
 Molybdenum- and tungsten(ii) monometallic 3-(2-pyridyl)pyrazole and
 bimetallic 3-(2-pyridyl)pyrazolate complexes.
;
_journal_issue 23
_journal_name_full 'Dalton transactions (Cambridge, England : 2003)'
_journal_page_first 7017
_journal_page_last 7025
_journal_paper_doi 10.1039/c2dt12388f
_journal_volume 41
_journal_year 2012
_chemical_formula_sum 'C12 H7 Mo N3 O4'
_chemical_formula_weight 353.14
_chemical_name_systematic
;
?
;
_space_group_IT_number 15
_symmetry_cell_setting monoclinic
_symmetry_space_group_name_Hall '-C 2yc'
_symmetry_space_group_name_H-M 'C 1 2/c 1'
_atom_sites_solution_hydrogens geom
_atom_sites_solution_primary direct
_atom_sites_solution_secondary difmap
_audit_creation_method SHELXL-97
_cell_angle_alpha 90.00
_cell_angle_beta 92.396(13)
_cell_angle_gamma 90.00
_cell_formula_units_Z 4
_cell_length_a 6.790(5)
_cell_length_b 15.749(10)
_cell_length_c 12.449(8)
_cell_measurement_reflns_used 377
_cell_measurement_temperature 299(2)
_cell_measurement_theta_max 16.50
_cell_measurement_theta_min 2.59
_cell_volume 1330.1(16)
_computing_cell_refinement 'Bruker SMART'
_computing_data_collection 'Bruker SMART'
_computing_data_reduction 'Bruker SAINT'
_computing_molecular_graphics 'Bruker SHELXTL'
_computing_publication_material 'Bruker SHELXTL'
_computing_structure_refinement 'SHELXL-97 (Sheldrick, 1997)'
_computing_structure_solution 'SHELXS-97 (Sheldrick, 1990)'
_diffrn_ambient_temperature 299(2)
_diffrn_measured_fraction_theta_full 0.999
_diffrn_measured_fraction_theta_max 0.999
_diffrn_measurement_device_type 'CCD area detector'
_diffrn_measurement_method 'phi and omega scans'
_diffrn_radiation_monochromator graphite
_diffrn_radiation_source 'fine-focus sealed tube'
_diffrn_radiation_type MoK\a
_diffrn_radiation_wavelength 0.71073
_diffrn_reflns_av_R_equivalents 0.1173
_diffrn_reflns_av_sigmaI/netI 0.1348
_diffrn_reflns_limit_h_max 7
_diffrn_reflns_limit_h_min -7
_diffrn_reflns_limit_k_max 17
_diffrn_reflns_limit_k_min -17
_diffrn_reflns_limit_l_max 6
_diffrn_reflns_limit_l_min -13
_diffrn_reflns_number 3004
_diffrn_reflns_theta_full 23.17
_diffrn_reflns_theta_max 23.17
_diffrn_reflns_theta_min 2.59
_exptl_absorpt_coefficient_mu 1.004
_exptl_absorpt_correction_T_max 1.000000
_exptl_absorpt_correction_T_min 0.457967
_exptl_absorpt_correction_type multi-scan
_exptl_absorpt_process_details SADABS
_exptl_crystal_colour YELLOW
_exptl_crystal_density_diffrn 1.763
_exptl_crystal_density_method 'not measured'
_exptl_crystal_description PRISM
_exptl_crystal_F_000 696
_exptl_crystal_size_max 0.15
_exptl_crystal_size_mid 0.13
_exptl_crystal_size_min 0.10
_refine_diff_density_max 0.536
_refine_diff_density_min -0.517
_refine_diff_density_rms 0.121
_refine_ls_extinction_method none
_refine_ls_goodness_of_fit_ref 1.008
_refine_ls_hydrogen_treatment constr
_refine_ls_matrix_type full
_refine_ls_number_parameters 116
_refine_ls_number_reflns 952
_refine_ls_number_restraints 178
_refine_ls_restrained_S_all 0.926
_refine_ls_R_factor_all 0.1259
_refine_ls_R_factor_gt 0.0637
_refine_ls_shift/su_max 0.000
_refine_ls_shift/su_mean 0.000
_refine_ls_structure_factor_coef Fsqd
_refine_ls_weighting_details 'calc w=1/[\s^2^(Fo^2^)+(0.0618P)^2^+0.0000P] where P=(Fo^2^+2Fc^2^)/3'
_refine_ls_weighting_scheme calc
_refine_ls_wR_factor_gt 0.1190
_refine_ls_wR_factor_ref 0.1480
_reflns_number_gt 576
_reflns_number_total 952
_reflns_threshold_expression >2sigma(I)
_cod_data_source_file c2dt12388f.txt
_cod_data_source_block Compound_1_ma3am
_cod_depositor_comments
;
The following automatic conversions were performed:

'_symmetry_cell_setting' value 'Monoclinic' changed to 'monoclinic'
according to /home/saulius/struct/CIF-dictionaries/cif_core.dic
dictionary named 'cif_core.dic' version 2.4.1 from 2010-06-29.

Automatic conversion script
Id: cif_fix_values 1891 2012-01-12 08:04:46Z andrius 
;
_cod_original_cell_volume 1330.2(15)
_cod_original_sg_symbol_H-M C2/c
_cod_database_code 7019215

loop_
_symmetry_equiv_pos_as_xyz
'x, y, z'
'-x, y, -z+1/2'
'x+1/2, y+1/2, z'
'-x+1/2, y+1/2, -z+1/2'
'-x, -y, -z'
'x, -y, z-1/2'
'-x+1/2, -y+1/2, -z'
'x+1/2, -y+1/2, z-1/2'

loop_
_atom_site_label
_atom_site_type_symbol
_atom_site_fract_x
_atom_site_fract_y
_atom_site_fract_z
_atom_site_U_iso_or_equiv
_atom_site_adp_type
_atom_site_occupancy
_atom_site_symmetry_multiplicity
_atom_site_calc_flag
_atom_site_refinement_flags
_atom_site_disorder_assembly
_atom_site_disorder_group
Mo1 Mo 0.5000 0.31521(7) 0.2500 0.0494(5) Uani 1 2 d S . .
C1 C 0.2472(16) 0.3085(6) 0.1663(8) 0.050(2) Uani 1 1 d . A .
O1 O 0.0988(12) 0.2983(5) 0.1185(7) 0.089(3) Uani 1 1 d . . .
C2 C 0.5973(14) 0.2274(7) 0.1605(9) 0.053(3) Uani 1 1 d . A .
O2 O 0.6588(11) 0.1746(5) 0.1071(7) 0.090(3) Uani 1 1 d . . .
N1 N 0.4047(10) 0.4375(4) 0.3306(6) 0.056(5) Uani 0.50 1 d PGU A 1
C11 C 0.2993(9) 0.4423(4) 0.4185(6) 0.056(5) Uani 0.50 1 d PGU A 1
H11 H 0.2601 0.3929 0.4525 0.067 Uiso 0.50 1 calc PR A 1
C12 C 0.2502(11) 0.5179(5) 0.4576(7) 0.061(6) Uani 0.50 1 d PGU A 1
H12 H 0.1768 0.5212 0.5189 0.073 Uiso 0.50 1 calc PR A 1
C13 C 0.3065(13) 0.5887(5) 0.4088(8) 0.062(5) Uani 0.50 1 d PGU A 1
H13 H 0.2723 0.6414 0.4361 0.074 Uiso 0.50 1 calc PR A 1
C14 C 0.4118(14) 0.5840(5) 0.3209(8) 0.049(4) Uani 0.50 1 d PGU . 1
H14 H 0.4510 0.6334 0.2869 0.059 Uiso 0.50 1 calc PR A 1
C15 C 0.4609(12) 0.5084(5) 0.2818(7) 0.046(5) Uani 0.50 1 d PGU . 1
N2 N 0.3925(10) 0.4263(4) 0.3438(6) 0.048(5) Uani 0.50 1 d PGU A 2
N3 N 0.2847(11) 0.4291(4) 0.4324(6) 0.064(5) Uani 0.50 1 d PGU A 2
H3 H 0.2451 0.3860 0.4680 0.077 Uiso 0.50 1 calc PR A 2
C18 C 0.2498(11) 0.5114(5) 0.4552(6) 0.066(6) Uani 0.50 1 d PGU A 2
H18 H 0.1788 0.5314 0.5122 0.079 Uiso 0.50 1 calc PR A 2
C17 C 0.3361(10) 0.5594(4) 0.3807(6) 0.066(5) Uani 0.50 1 d PGU A 2
H17 H 0.3350 0.6184 0.3774 0.079 Uiso 0.50 1 calc PR A 2
C16 C 0.4243(10) 0.5068(4) 0.3118(6) 0.055(5) Uani 0.50 1 d PGU . 2

loop_
_atom_site_aniso_label
_atom_site_aniso_U_11
_atom_site_aniso_U_22
_atom_site_aniso_U_33
_atom_site_aniso_U_23
_atom_site_aniso_U_13
_atom_site_aniso_U_12
Mo1 0.0586(8) 0.0343(7) 0.0550(9) 0.000 -0.0012(6) 0.000
C1 0.066(7) 0.040(5) 0.042(6) 0.008(5) -0.009(6) 0.012(6)
O1 0.076(6) 0.086(6) 0.101(7) 0.015(5) -0.023(5) -0.005(5)
C2 0.045(6) 0.062(6) 0.051(7) 0.008(6) -0.002(6) 0.001(5)
O2 0.096(6) 0.085(6) 0.090(6) -0.033(5) 0.015(5) 0.019(5)
N1 0.064(11) 0.047(7) 0.056(10) -0.008(9) -0.002(9) 0.011(10)
C11 0.056(12) 0.046(7) 0.064(12) 0.006(9) 0.004(9) 0.011(10)
C12 0.060(12) 0.061(9) 0.063(12) -0.011(9) 0.015(10) 0.009(10)
C13 0.065(11) 0.048(8) 0.074(12) -0.008(9) 0.018(9) 0.014(9)
C14 0.068(12) 0.040(7) 0.039(10) -0.015(8) -0.002(8) 0.014(8)
C15 0.051(13) 0.039(7) 0.045(13) -0.013(8) -0.010(9) 0.008(9)
N2 0.059(11) 0.034(6) 0.051(10) -0.005(8) -0.001(9) 0.011(8)
N3 0.069(11) 0.047(7) 0.078(11) 0.003(8) 0.020(9) -0.006(8)
C18 0.060(12) 0.067(10) 0.072(12) -0.021(10) 0.012(10) 0.018(11)
C17 0.085(13) 0.029(7) 0.084(13) -0.015(8) 0.003(10) 0.008(9)
C16 0.078(12) 0.035(8) 0.053(10) -0.004(8) -0.002(9) 0.000(10)

loop_
_atom_type_symbol
_atom_type_description
_atom_type_scat_dispersion_real
_atom_type_scat_dispersion_imag
_atom_type_scat_source
C C 0.0033 0.0016 'International Tables Vol C Tables 4.2.6.8 and 6.1.1.4'
H H 0.0000 0.0000 'International Tables Vol C Tables 4.2.6.8 and 6.1.1.4'
N N 0.0061 0.0033 'International Tables Vol C Tables 4.2.6.8 and 6.1.1.4'
O O 0.0106 0.0060 'International Tables Vol C Tables 4.2.6.8 and 6.1.1.4'
Mo Mo -1.6832 0.6857 'International Tables Vol C Tables 4.2.6.8 and 6.1.1.4'

loop_
_geom_angle_atom_site_label_1
_geom_angle_atom_site_label_2
_geom_angle_atom_site_label_3
_geom_angle
_geom_angle_site_symmetry_1
_geom_angle_site_symmetry_3
C2 Mo1 C2 87.3(6) . 2_655
C2 Mo1 C1 87.4(4) . 2_655
C2 Mo1 C1 88.1(4) 2_655 2_655
C2 Mo1 C1 88.1(4) . .
C2 Mo1 C1 87.4(4) 2_655 .
C1 Mo1 C1 173.9(5) 2_655 .
C2 Mo1 N2 97.6(4) . 2_655
C2 Mo1 N2 175.0(5) 2_655 2_655
C1 Mo1 N2 91.2(5) 2_655 2_655
C1 Mo1 N2 93.5(5) . 2_655
C2 Mo1 N2 97.6(3) 2_655 .
C1 Mo1 N2 93.5(3) 2_655 .
C2 Mo1 N1 104.1(3) . 2_655
C2 Mo1 N1 168.6(4) 2_655 2_655
C1 Mo1 N1 91.2(3) 2_655 2_655
C1 Mo1 N1 94.0(3) . 2_655
C2 Mo1 N1 168.6(4) . .
C2 Mo1 N1 104.1(3) 2_655 .
C1 Mo1 N1 94.0(3) 2_655 .
C1 Mo1 N1 91.2(3) . .
N2 Mo1 N1 71.0(5) 2_655 .
O1 C1 Mo1 175.0(9) . .
O2 C2 Mo1 178.9(9) . .
C11 N1 C15 120.0 . .
C11 N1 Mo1 125.5(4) . .
C15 N1 Mo1 114.5(4) . .
N1 C11 C12 120.0 . .
C11 C12 C13 120.0 . .
C14 C13 C12 120.0 . .
C13 C14 C15 120.0 . .
C14 C15 N1 120.0 . .
C15 C16 N2 110.9(4) 2_655 .
N1 C15 C16 122.2(5) . 2_655
C14 C15 C16 117.8(6) . 2_655
C16 N2 N3 108.0 . .
C16 N2 Mo1 121.4(4) . .
N3 N2 Mo1 130.6(4) . .
C18 N3 N2 108.0 . .
N3 C18 C17 108.0 . .
C16 C17 C18 108.0 . .
N2 C16 C17 108.0 . .

loop_
_geom_bond_atom_site_label_1
_geom_bond_atom_site_label_2
_geom_bond_distance
_geom_bond_site_symmetry_2
Mo1 C2 1.912(11) .
Mo1 C2 1.912(11) 2_655
Mo1 C1 1.973(11) 2_655
Mo1 C1 1.973(11) .
Mo1 N2 2.242(12) 2_655
Mo1 N2 2.242(6) .
Mo1 N1 2.278(5) 2_655
Mo1 N1 2.278(5) .
C1 O1 1.160(10) .
C2 O2 1.153(10) .
N1 C11 1.334(4) .
N1 C15 1.334(4) .
C11 C12 1.334(4) .
C12 C13 1.334(4) .
C13 C14 1.334(4) .
C14 C15 1.334(4) .
C15 C16 1.429(8) 2_655
N2 C16 1.350(4) .
N2 N3 1.350(4) .
N3 C18 1.350(4) .
C18 C17 1.350(4) .
C17 C16 1.350(4) .
